data_4127747
loop_
_publ_author_name
'Gautier, Romain'
'Paris, Michael'
'Massuyeau, Florian'

_publ_section_title
;
 Exciton Self-Trapping in Hybrid Lead Halides: Role of Halogen.
;
_journal_issue 32
_journal_name_full 'Journal of the American Chemical Society'
_journal_page_first 12619
_journal_page_last 12623
_journal_paper_doi 10.1021/jacs.9b04262
_journal_volume 141
_journal_year 2019
_chemical_formula_moiety '1.38(I1.45 Pb0.36)'
_chemical_formula_sum 'I2 Pb0.5'
_chemical_formula_weight 357.40
_space_group_crystal_system tetragonal
_space_group_IT_number 113
_space_group_name_Hall 'P -4 2ab'
_space_group_name_H-M_alt 'P -4 21 m'
_symmetry_space_group_name_Hall 'P -4 2ab'
_symmetry_space_group_name_H-M 'P -4 21 m'
_atom_sites_solution_primary dual
_audit_creation_date 2018-03-15
_audit_creation_method
;
Olex2 1.2
(compiled 2017.08.10 svn.r3458 for OlexSys, GUI svn.r5381)
;
_cell_angle_alpha 90
_cell_angle_beta 90
_cell_angle_gamma 90
_cell_formula_units_Z 8
_cell_length_a 16.335(2)
_cell_length_b 16.335(2)
_cell_length_c 6.4559(13)
_cell_measurement_temperature 100
_cell_volume 1722.6(5)
_computing_molecular_graphics 'Olex2 (Dolomanov et al., 2009)'
_computing_publication_material 'Olex2 (Dolomanov et al., 2009)'
_computing_structure_refinement 'ShelXL (Sheldrick, 2015)'
_computing_structure_solution 'ShelXT (Sheldrick, 2015)'
_diffrn_ambient_temperature 100
_diffrn_measured_fraction_theta_full 0.965
_diffrn_measured_fraction_theta_max 0.965
_diffrn_measurement_device_type 'Bruker APEX-II CCD'
_diffrn_measurement_method '\w scans'
_diffrn_radiation_monochromator graphite
_diffrn_radiation_type MoK\a
_diffrn_radiation_wavelength 0.71073
_diffrn_reflns_av_R_equivalents 0.2046
_diffrn_reflns_av_unetI/netI 0.0964
_diffrn_reflns_Laue_measured_fraction_full 0.965
_diffrn_reflns_Laue_measured_fraction_max 0.965
_diffrn_reflns_limit_h_max 19
_diffrn_reflns_limit_h_min -19
_diffrn_reflns_limit_k_max 19
_diffrn_reflns_limit_k_min -19
_diffrn_reflns_limit_l_max 7
_diffrn_reflns_limit_l_min -7
_diffrn_reflns_number 11838
_diffrn_reflns_point_group_measured_fraction_full 0.968
_diffrn_reflns_point_group_measured_fraction_max 0.968
_diffrn_reflns_theta_full 25.074
_diffrn_reflns_theta_max 25.074
_diffrn_reflns_theta_min 6.418
_diffrn_standards_number 0
_exptl_absorpt_coefficient_mu 16.909
_exptl_absorpt_correction_T_max 0.7452
_exptl_absorpt_correction_T_min 0.3841
_exptl_absorpt_correction_type multi-scan
_exptl_absorpt_process_details
;
SADABS-2008/1 (Bruker,2008) was used for absorption correction.
wR2(int) was 0.1503 before and 0.1055 after correction.
The Ratio of minimum to maximum transmission is 0.5154.
The \l/2 correction factor is 0.0015.
;
_exptl_crystal_colour 'clear light yellow'
_exptl_crystal_colour_lustre clear
_exptl_crystal_colour_modifier light
_exptl_crystal_colour_primary yellow
_exptl_crystal_density_diffrn 2.756
_exptl_crystal_description needle
_exptl_crystal_F_000 1176
_refine_diff_density_max 3.997
_refine_diff_density_min -2.207
_refine_diff_density_rms 0.476
_refine_ls_abs_structure_details
;
 Flack x determined using 267 quotients [(I+)-(I-)]/[(I+)+(I-)]
 (Parsons, Flack and Wagner, Acta Cryst. B69 (2013) 249-259).
;
_refine_ls_abs_structure_Flack 0.52(7)
_refine_ls_extinction_method none
_refine_ls_goodness_of_fit_ref 1.309
_refine_ls_hydrogen_treatment undef
_refine_ls_matrix_type full
_refine_ls_number_parameters 56
_refine_ls_number_reflns 1569
_refine_ls_number_restraints 0
_refine_ls_restrained_S_all 1.309
_refine_ls_R_factor_all 0.1846
_refine_ls_R_factor_gt 0.1180
_refine_ls_shift/su_max 0.000
_refine_ls_shift/su_mean 0.000
_refine_ls_structure_factor_coef Fsqd
_refine_ls_weighting_details 'w=1/[\s^2^(Fo^2^)+(0.1385P)^2^+35.9475P] where P=(Fo^2^+2Fc^2^)/3'
_refine_ls_weighting_scheme calc
_refine_ls_wR_factor_gt 0.2876
_refine_ls_wR_factor_ref 0.3564
_reflns_Friedel_coverage 0.722
_reflns_Friedel_fraction_full 0.973
_reflns_Friedel_fraction_max 0.972
_reflns_number_gt 911
_reflns_number_total 1569
_reflns_threshold_expression 'I > 2\s(I)'
_cod_data_source_file ja9b04262_si_002.cif
_cod_data_source_block aa
_cod_original_formula_sum 'I2 Pb0.50'
_cod_database_code 4127747
_shelx_shelxl_version_number 2016/4
_shelx_space_group_comment
;
The symmetry employed for this shelxl refinement is uniquely defined
by the following loop, which should always be used as a source of
symmetry information in preference to the above space-group names.
They are only intended as comments.
;
_olex2_refinement_description
;
1. Others
 Sof(I08)=1-FVAR(1)
 Sof(Pb02)=Sof(I06)=Sof(I07)=0.5*(1-FVAR(2))
 Sof(Pb01)=Sof(I03)=Sof(I05)=0.5*FVAR(2)
 Sof(I04)=FVAR(1)
;
_olex2_submission_special_instructions 'No special instructions were received'

loop_
_space_group_symop_operation_xyz
'x, y, z'
'-x, -y, z'
'y, -x, -z'
'-y, x, -z'
'-x+1/2, y+1/2, -z'
'x+1/2, -y+1/2, -z'
'-y+1/2, -x+1/2, z'
'y+1/2, x+1/2, z'

loop_
_atom_site_label
_atom_site_type_symbol
_atom_site_fract_x
_atom_site_fract_y
_atom_site_fract_z
_atom_site_U_iso_or_equiv
_atom_site_adp_type
_atom_site_occupancy
_atom_site_site_symmetry_order
_atom_site_calc_flag
_atom_site_refinement_flags_posn
_atom_site_refinement_flags_adp
_atom_site_refinement_flags_occupancy
_atom_site_disorder_assembly
_atom_site_disorder_group
Pb01 Pb 0.10460(14) 0.39540(14) 0.5431(8) 0.0524(15) Uani 0.727(8) 2 d S T P A 1
Pb02 Pb 0.1048(4) 0.3952(4) 0.3704(15) 0.034(3) Uani 0.273(8) 2 d S T P A 2
I03 I 0.0991(2) 0.5991(2) 0.5427(14) 0.0519(17) Uani 0.727(8) 2 d S T P A 1
I04 I 0.2931(3) 0.4028(3) 0.5427(14) 0.0705(18) Uani 0.727(8) 1 d . . . A 1
I05 I 0.0919(3) 0.4081(3) 0.0423(15) 0.065(2) Uani 0.727(8) 2 d S T P A 1
I06 I 0.0926(7) 0.4074(7) 0.867(2) 0.041(4) Uani 0.273(8) 2 d S T P A 2
I07 I 0.0993(8) 0.5993(8) 0.373(2) 0.042(4) Uani 0.273(8) 2 d S T P A 2
I08 I 0.2939(9) 0.4040(9) 0.371(2) 0.057(4) Uani 0.273(8) 1 d . . . A 2

loop_
_atom_site_aniso_label
_atom_site_aniso_U_11
_atom_site_aniso_U_22
_atom_site_aniso_U_33
_atom_site_aniso_U_23
_atom_site_aniso_U_13
_atom_site_aniso_U_12
Pb01 0.0498(14) 0.0498(14) 0.058(4) 0.002(2) -0.002(2) 0.0011(16)
Pb02 0.044(4) 0.044(4) 0.014(6) 0.000(3) 0.000(3) 0.004(5)
I03 0.050(2) 0.050(2) 0.055(4) 0.000(3) 0.000(3) -0.006(3)
I04 0.050(2) 0.075(3) 0.086(5) 0.000(5) -0.001(4) 0.002(2)
I05 0.065(3) 0.065(3) 0.064(6) -0.002(4) 0.002(4) 0.014(3)
I06 0.057(7) 0.057(7) 0.007(8) 0.003(5) -0.003(5) 0.014(8)
I07 0.051(7) 0.051(7) 0.024(8) -0.004(5) -0.004(5) 0.003(9)
I08 0.064(9) 0.070(10) 0.038(8) -0.006(7) 0.002(7) 0.003(8)

loop_
_atom_type_symbol
_atom_type_description
_atom_type_scat_dispersion_real
_atom_type_scat_dispersion_imag
_atom_type_scat_source
I I -0.4742 1.8119 'International Tables Vol C Tables 4.2.6.8 and 6.1.1.4'
Pb Pb -3.3944 10.1111 'International Tables Vol C Tables 4.2.6.8 and 6.1.1.4'

loop_
_geom_angle_atom_site_label_1
_geom_angle_atom_site_label_2
_geom_angle_atom_site_label_3
_geom_angle
_geom_angle_site_symmetry_1
_geom_angle_site_symmetry_3
PB01a I05a Pb01 169.6(2) 1_554 .
PB01a I03a Pb01 93.08(16) 2_565 .
PB02b I07b Pb02 93.0(5) 2_565 .
PB02b I06b Pb02 170.1(6) . 1_556
I05a PB01a I03 86.27(18) 1_556 2_565
I05a PB01a I03 86.21(18) . 2_565
I03a PB01a I03 86.92(16) . 2_565
I05a PB01a I03 86.27(18) 1_556 .
I04a PB01a I03 176.20(13) 7 .
I04a PB01a I03 176.20(13) . 2_565
I05a PB01a I03 86.21(18) . .
I04a PB01a I03 89.28(12) . .
I04a PB01a I03 89.28(12) 7 2_565
I04a PB01a I04 94.5(2) . 7
I04a PB01a I05 93.6(2) 7 1_556
I04a PB01a I05 93.5(2) . .
I04a PB01a I05 93.5(2) 7 .
I05a PB01a I05 169.6(2) 1_556 .
I04a PB01a I05 93.6(2) . 1_556
I08b PB02b I06 93.4(4) . 1_554
I08b PB02b I06 93.3(4) . .
I06b PB02b I06 170.1(6) . 1_554
I08b PB02b I06 93.4(4) 7 1_554
I08b PB02b I06 93.3(4) 7 .
I08b PB02b I07 88.9(4) . .
I06b PB02b I07 86.1(3) . .
I06b PB02b I07 86.7(4) 1_554 2_565
I07b PB02b I07 87.0(5) . 2_565
I08b PB02b I07 175.8(4) 7 .
I08b PB02b I07 175.8(4) . 2_565
I06b PB02b I07 86.7(4) 1_554 .
I06b PB02b I07 86.1(3) . 2_565
I08b PB02b I07 88.9(4) 7 2_565
I08b PB02b I08 95.3(6) 7 .

loop_
_geom_bond_atom_site_label_1
_geom_bond_atom_site_label_2
_geom_bond_distance
_geom_bond_site_symmetry_2
I05a Pb01 3.236(10) 1_554
I03a Pb01 3.329(4) 2_565
I06b Pb02 3.260(13) 1_556
I07b Pb02 3.335(13) 2_565
PB01a I03 3.329(4) 2_565
PB01a I03 3.329(4) .
PB01a I04 3.082(4) .
PB01a I04 3.082(4) 7
PB01a I05 3.246(10) .
PB01a I05 3.236(10) 1_556
PB02b I06 3.260(13) 1_554
PB02b I06 3.220(13) .
PB02b I07 3.335(13) 2_565
PB02b I07 3.335(13) .
PB02b I08 3.094(15) 7
PB02b I08 3.094(15) .
